data_4023062
loop_
_publ_author_name
'David G. Hilmey'
'Barry D. Davis'
'Judith C. Gallucci'
'Jennifer S. Brodbelt'
'Leo A. Paquette'

_publ_section_title
;
 X-ray Crystallographic and Mass Spectrometric Probing of
 the Conformational and Ionophoric Properties of Stereoisomeric
 Hexatetrahydrofuranylhexane Segments
;
_journal_name_full 'Journal of Organic Chemistry'
_journal_page_first 9088
_journal_page_last 9101
_journal_paper_doi 10.1021/jo7016229
_journal_volume 72
_journal_year 2007
_chemical_absolute_configuration unk
_chemical_compound_source 'synthesis as described'
_chemical_formula_moiety 'C24 H38 O6'
_chemical_formula_sum 'C24 H38 O6'
_chemical_formula_weight 422.54
_chemical_name_common 'Paquette 1422'
_chemical_name_systematic
;
  ?
;
_space_group_IT_number 4
_symmetry_cell_setting monoclinic
_symmetry_Int_Tables_number 4
_symmetry_space_group_name_Hall 'P 2yb'
_symmetry_space_group_name_H-M 'P 1 21 1'
_atom_sites_solution_hydrogens geom
_atom_sites_solution_primary direct
_atom_sites_solution_secondary difmap
_audit_conform_dict_location ftp://ftp.iucr.org/pub/cif_core.dic
_audit_conform_dict_name cif_core.dic
_audit_conform_dict_version 2.3
_audit_creation_date 2006-07-14T16:17:02-00:00
_audit_creation_method 'WinGX routine CIF_UPDATE'
_cell_angle_alpha 90
_cell_angle_beta 113.614(7)
_cell_angle_gamma 90
_cell_formula_units_Z 2
_cell_length_a 10.6475(10)
_cell_length_b 8.5764(10)
_cell_length_c 12.780(2)
_cell_measurement_reflns_used 2606
_cell_measurement_temperature 150(2)
_cell_measurement_theta_max 27.485
_cell_measurement_theta_min 2.037
_cell_measurement_wavelength 0.71073
_cell_volume 1069.3(2)
_computing_cell_refinement 'HKL Scalepack (Otwinowski & Minor 1997)'
_computing_data_collection 'Collect (Nonius BV, 1997-2000)'
_computing_data_reduction 'HKL Denzo and Scalepack (Otwinowski & Minor 1997)'
_computing_molecular_graphics 'Ortep-3 for Windows (Farrugia, 1997)'
_computing_publication_material 'WinGX publication routines (Farrugia, 1999)'
_computing_structure_refinement 'SHELXL-97 (Sheldrick, 1997)'
_computing_structure_solution 'SHELXS-86 (Sheldrick, 1986)'
_diffrn_ambient_temperature 150(2)
_diffrn_detector 'CCD plate'
_diffrn_detector_area_resol_mean 9
_diffrn_measured_fraction_theta_full 0.998
_diffrn_measured_fraction_theta_max 0.998
_diffrn_measurement_device '95mm CCD camera on \k-goniostat'
_diffrn_measurement_device_type KappaCCD
_diffrn_measurement_method 'phi and omega scans'
_diffrn_orient_matrix_type 'by Nonius Collect from scalepack cell'
_diffrn_orient_matrix_UB_11 0.782889E-1
_diffrn_orient_matrix_UB_12 -0.61834E-1
_diffrn_orient_matrix_UB_13 0.23538E-1
_diffrn_orient_matrix_UB_21 -0.732302E-1
_diffrn_orient_matrix_UB_22 -0.714095E-1
_diffrn_orient_matrix_UB_23 0.559764E-1
_diffrn_orient_matrix_UB_31 0.144714E-1
_diffrn_orient_matrix_UB_32 -0.606127E-1
_diffrn_orient_matrix_UB_33 -0.583921E-1
_diffrn_radiation_monochromator graphite
_diffrn_radiation_probe x-ray
_diffrn_radiation_type MoK\a
_diffrn_radiation_wavelength 0.71073
_diffrn_reflns_av_R_equivalents 0.031
_diffrn_reflns_limit_h_max 13
_diffrn_reflns_limit_h_min -13
_diffrn_reflns_limit_k_max 11
_diffrn_reflns_limit_k_min -11
_diffrn_reflns_limit_l_max 16
_diffrn_reflns_limit_l_min -16
_diffrn_reflns_number 19571
_diffrn_reflns_theta_full 27.47
_diffrn_reflns_theta_max 27.47
_diffrn_reflns_theta_min 2.09
_diffrn_source 'Enraf Nonius FR590'
_exptl_absorpt_coefficient_mu 0.093
_exptl_absorpt_correction_type none
_exptl_crystal_colour colorless
_exptl_crystal_density_diffrn 1.312
_exptl_crystal_density_method 'not measured'
_exptl_crystal_description 'thick plate'
_exptl_crystal_F_000 460
_exptl_crystal_size_max 0.38
_exptl_crystal_size_mid 0.31
_exptl_crystal_size_min 0.08
_refine_diff_density_max 0.347
_refine_diff_density_min -0.276
_refine_diff_density_rms 0.041
_refine_ls_extinction_method none
_refine_ls_goodness_of_fit_ref 1.059
_refine_ls_hydrogen_treatment constr
_refine_ls_matrix_type full
_refine_ls_number_parameters 291
_refine_ls_number_reflns 2603
_refine_ls_number_restraints 3
_refine_ls_restrained_S_all 1.083
_refine_ls_R_factor_all 0.0524
_refine_ls_R_factor_gt 0.0448
_refine_ls_shift/su_max 0.003
_refine_ls_shift/su_mean 0
_refine_ls_structure_factor_coef Fsqd
_refine_ls_weighting_details 'w=1/[\s^2^(Fo^2^)+(0.0705P)^2^+0.1951P] where P=(Fo^2^+2Fc^2^)/3'
_refine_ls_weighting_scheme calc
_refine_ls_wR_factor_gt 0.1141
_refine_ls_wR_factor_ref 0.1193
_reflns_number_gt 2284
_reflns_number_total 2603
_reflns_threshold_expression >2sigma(I)
_cod_data_source_file jo7016229-File003.cif
_cod_data_source_block Paquette1422
_cod_original_sg_symbol_H-M 'P 21'
_cod_database_code 4023062

loop_
_symmetry_equiv_pos_as_xyz
'x, y, z'
'-x, y+1/2, -z'

loop_
_atom_site_label
_atom_site_type_symbol
_atom_site_fract_x
_atom_site_fract_y
_atom_site_fract_z
_atom_site_U_iso_or_equiv
_atom_site_adp_type
_atom_site_occupancy
_atom_site_symmetry_multiplicity
_atom_site_calc_flag
_atom_site_refinement_flags
_atom_site_disorder_assembly
_atom_site_disorder_group
C1 C 1.1816(3) 0.9353(4) 0.8634(2) 0.0377(6) Uani 1 1 d . A .
H1 H 1.0968 0.8716 0.8246 0.045 Uiso 1 1 calc R . .
C2 C 1.2789(3) 0.8452(4) 0.9692(3) 0.0471(7) Uani 1 1 d . . .
H2A H 1.3166 0.9144 1.0367 0.056 Uiso 0.425(16) 1 calc PR A 1
H2B H 1.2312 0.7566 0.987 0.056 Uiso 0.425(16) 1 calc PR A 1
H2C H 1.2573 0.7325 0.9621 0.056 Uiso 0.575(16) 1 calc PR A 2
H2D H 1.2733 0.8855 1.0398 0.056 Uiso 0.575(16) 1 calc PR A 2
C3A C 1.3890(9) 0.7894(15) 0.9345(10) 0.064(3) Uani 0.425(16) 1 d P A 1
H3A H 1.4784 0.7887 1.001 0.077 Uiso 0.425(16) 1 calc PR A 1
H3B H 1.3688 0.6823 0.9033 0.077 Uiso 0.425(16) 1 calc PR A 1
C3B C 1.4227(7) 0.8761(11) 0.9692(6) 0.047(2) Uani 0.575(16) 1 d P A 2
H3C H 1.4646 0.9713 1.0131 0.056 Uiso 0.575(16) 1 calc PR A 2
H3D H 1.4849 0.7866 1.0017 0.056 Uiso 0.575(16) 1 calc PR A 2
C4 C 1.3926(3) 0.8960(6) 0.8483(3) 0.0633(10) Uani 1 1 d . . .
H4A H 1.4523 0.9865 0.8836 0.076 Uiso 0.425(16) 1 calc PR A 1
H4B H 1.4268 0.8433 0.7959 0.076 Uiso 0.425(16) 1 calc PR A 1
H4C H 1.4546 0.9756 0.8387 0.076 Uiso 0.575(16) 1 calc PR A 2
H4D H 1.4082 0.7965 0.8161 0.076 Uiso 0.575(16) 1 calc PR A 2
C5 C 1.1396(2) 1.0964(3) 0.8904(2) 0.0316(5) Uani 1 1 d . . .
C6 C 1.0624(3) 1.0776(4) 0.9698(2) 0.0378(6) Uani 1 1 d . A .
H6A H 0.9682 1.1194 0.9326 0.045 Uiso 1 1 calc R . .
H6B H 1.0571 0.9662 0.988 0.045 Uiso 1 1 calc R . .
C7 C 1.1439(3) 1.1689(4) 1.0778(2) 0.0360(6) Uani 1 1 d . . .
H7A H 1.0967 1.2677 1.0797 0.043 Uiso 1 1 calc R A .
H7B H 1.1555 1.1071 1.1465 0.043 Uiso 1 1 calc R . .
C8 C 1.2804(3) 1.2009(6) 1.0734(3) 0.0607(10) Uani 1 1 d . A .
H8A H 1.3098 1.3091 1.0984 0.073 Uiso 1 1 calc R . .
H8B H 1.3505 1.1286 1.1248 0.073 Uiso 1 1 calc R . .
C9 C 1.0621(2) 1.2070(3) 0.7864(2) 0.0301(5) Uani 1 1 d . A .
C10 C 1.1629(3) 1.2739(4) 0.7369(2) 0.0416(7) Uani 1 1 d . . .
H10A H 1.2469 1.2093 0.7615 0.05 Uiso 1 1 calc R A .
H10B H 1.1193 1.2744 0.6524 0.05 Uiso 1 1 calc R . .
C11 C 1.1978(4) 1.4383(5) 0.7819(3) 0.0558(8) Uani 1 1 d . A .
H11A H 1.1701 1.514 0.7181 0.067 Uiso 1 1 calc R . .
H11B H 1.2975 1.4488 0.8275 0.067 Uiso 1 1 calc R . .
C12 C 1.1180(3) 1.4669(4) 0.8565(4) 0.0582(9) Uani 1 1 d . . .
H12A H 1.1812 1.4692 0.9381 0.07 Uiso 1 1 calc R A .
H12B H 1.069 1.5679 0.8366 0.07 Uiso 1 1 calc R . .
C13 C 0.9283(2) 1.1332(3) 0.69217(19) 0.0279(5) Uani 1 1 d . . .
C14 C 0.9600(3) 1.0498(4) 0.5980(2) 0.0368(6) Uani 1 1 d . A .
H14A H 0.9346 1.1171 0.5296 0.044 Uiso 1 1 calc R . .
H14B H 1.059 1.0251 0.626 0.044 Uiso 1 1 calc R . .
C15 C 0.8760(3) 0.9016(4) 0.5691(2) 0.0458(7) Uani 1 1 d . . .
H15A H 0.9333 0.8112 0.5679 0.055 Uiso 1 1 calc R A .
H15B H 0.7985 0.9104 0.4935 0.055 Uiso 1 1 calc R . .
C16 C 0.8239(3) 0.8831(3) 0.6628(2) 0.0411(6) Uani 1 1 d . A .
H16A H 0.7226 0.8893 0.6305 0.049 Uiso 1 1 calc R . .
H16B H 0.8521 0.7808 0.7009 0.049 Uiso 1 1 calc R . .
C17 C 0.8057(2) 1.2518(3) 0.6398(2) 0.0314(5) Uani 1 1 d . A .
C18 C 0.8443(3) 1.4053(4) 0.5980(3) 0.0457(7) Uani 1 1 d . . .
H18A H 0.8563 1.4903 0.6536 0.055 Uiso 1 1 calc R A .
H18B H 0.9301 1.3934 0.586 0.055 Uiso 1 1 calc R . .
C19 C 0.7228(3) 1.4390(5) 0.4848(3) 0.0566(9) Uani 1 1 d . A .
H19A H 0.6493 1.4964 0.4973 0.068 Uiso 1 1 calc R . .
H19B H 0.7516 1.4994 0.4322 0.068 Uiso 1 1 calc R . .
C20 C 0.6771(4) 1.2768(5) 0.4400(3) 0.0564(9) Uani 1 1 d . . .
H20A H 0.5778 1.2759 0.3907 0.068 Uiso 1 1 calc R A .
H20B H 0.7278 1.24 0.3946 0.068 Uiso 1 1 calc R . .
C21 C 0.7333(2) 1.2799(4) 0.7220(2) 0.0348(6) Uani 1 1 d . . .
H21 H 0.805 1.2877 0.8016 0.042 Uiso 1 1 calc R A .
C22 C 0.6272(3) 1.1578(5) 0.7207(3) 0.0491(7) Uani 1 1 d D A .
H22A H 0.5997 1.0919 0.6514 0.059 Uiso 0.797(12) 1 calc PR B 3
H22B H 0.6652 1.0898 0.7888 0.059 Uiso 0.797(12) 1 calc PR B 3
H22C H 0.6317 1.1377 0.7984 0.059 Uiso 0.203(12) 1 calc PR B 4
H22D H 0.6392 1.0584 0.6863 0.059 Uiso 0.203(12) 1 calc PR B 4
C23A C 0.5081(3) 1.2481(6) 0.7210(4) 0.0539(15) Uani 0.797(12) 1 d PD A 3
H23A H 0.5176 1.2708 0.7998 0.065 Uiso 0.797(12) 1 calc PR B 3
H23B H 0.4208 1.1923 0.6796 0.065 Uiso 0.797(12) 1 calc PR B 3
C23B C 0.4854(11) 1.2438(17) 0.6411(13) 0.046(6) Uani 0.203(12) 1 d PD A 4
H23C H 0.4577 1.2161 0.5597 0.055 Uiso 0.203(12) 1 calc PR B 4
H23D H 0.4105 1.216 0.6649 0.055 Uiso 0.203(12) 1 calc PR B 4
C24 C 0.5169(3) 1.3961(7) 0.6589(4) 0.0720(13) Uani 1 1 d D . .
H24A H 0.4722 1.381 0.5751 0.086 Uiso 0.797(12) 1 calc PR A 3
H24B H 0.4716 1.4839 0.6802 0.086 Uiso 0.797(12) 1 calc PR B 3
H24C H 0.4875 1.4353 0.7183 0.086 Uiso 0.203(12) 1 calc PR B 4
H24D H 0.4653 1.4542 0.5876 0.086 Uiso 0.203(12) 1 calc PR B 4
O1 O 1.2544(2) 0.9434(3) 0.78940(16) 0.0493(6) Uani 1 1 d . A .
O2 O 1.26535(17) 1.1791(3) 0.95819(14) 0.0368(4) Uani 1 1 d . A .
O3 O 1.02286(18) 1.3418(2) 0.83492(17) 0.0377(4) Uani 1 1 d . A .
O4 O 0.88245(16) 1.0075(2) 0.74347(13) 0.0303(4) Uani 1 1 d . A .
O5 O 0.70551(18) 1.1791(3) 0.53756(14) 0.0398(5) Uani 1 1 d . A .
O6 O 0.6592(2) 1.4263(3) 0.6935(2) 0.0503(5) Uani 1 1 d . A .

loop_
_atom_site_aniso_label
_atom_site_aniso_U_11
_atom_site_aniso_U_22
_atom_site_aniso_U_33
_atom_site_aniso_U_23
_atom_site_aniso_U_13
_atom_site_aniso_U_12
C1 0.0329(12) 0.0426(15) 0.0323(12) 0.0007(12) 0.0075(10) 0.0030(12)
C2 0.0498(17) 0.0416(17) 0.0410(15) 0.0087(13) 0.0090(13) 0.0020(14)
C3A 0.042(4) 0.044(6) 0.073(6) 0.003(5) -0.011(4) 0.004(4)
C3B 0.033(3) 0.052(5) 0.043(3) 0.005(3) 0.003(2) 0.014(3)
C4 0.0409(15) 0.090(3) 0.0547(18) 0.012(2) 0.0150(14) 0.0259(19)
C5 0.0272(11) 0.0403(15) 0.0275(11) -0.0021(11) 0.0111(9) -0.0041(11)
C6 0.0403(13) 0.0490(16) 0.0266(11) -0.0057(12) 0.0161(10) -0.0089(12)
C7 0.0372(13) 0.0402(15) 0.0287(11) -0.0033(12) 0.0112(10) 0.0017(12)
C8 0.0601(19) 0.082(3) 0.0401(15) -0.0206(18) 0.0205(14) -0.026(2)
C9 0.0244(10) 0.0371(14) 0.0324(11) -0.0011(11) 0.0152(9) 0.0003(10)
C10 0.0310(12) 0.0537(18) 0.0470(14) 0.0124(14) 0.0229(11) 0.0019(12)
C11 0.0487(17) 0.0504(19) 0.073(2) 0.0075(18) 0.0291(16) -0.0160(16)
C12 0.0392(15) 0.0404(18) 0.098(3) -0.0112(18) 0.0306(17) -0.0087(13)
C13 0.0267(11) 0.0323(13) 0.0276(10) 0.0026(10) 0.0140(9) 0.0023(10)
C14 0.0349(13) 0.0512(17) 0.0267(11) 0.0034(12) 0.0148(10) 0.0084(12)
C15 0.0480(16) 0.0518(19) 0.0361(13) -0.0089(13) 0.0152(12) 0.0044(15)
C16 0.0537(16) 0.0335(15) 0.0338(13) -0.0075(12) 0.0152(12) -0.0075(13)
C17 0.0267(11) 0.0340(14) 0.0335(12) 0.0044(11) 0.0120(9) 0.0016(10)
C18 0.0368(14) 0.0432(17) 0.0608(17) 0.0183(15) 0.0234(13) 0.0068(13)
C19 0.0484(17) 0.062(2) 0.0644(19) 0.0344(19) 0.0273(15) 0.0200(16)
C20 0.0541(17) 0.074(2) 0.0373(14) 0.0216(17) 0.0147(13) 0.0203(18)
C21 0.0246(11) 0.0409(14) 0.0399(13) -0.0023(12) 0.0139(10) 0.0015(11)
C22 0.0396(15) 0.0583(19) 0.0598(17) -0.0075(16) 0.0307(13) -0.0113(15)
C23A 0.0272(17) 0.080(3) 0.057(3) -0.029(2) 0.0195(18) -0.0084(19)
C23B 0.013(6) 0.081(13) 0.041(10) -0.013(8) 0.008(5) -0.001(6)
C24 0.0342(15) 0.104(4) 0.078(2) 0.010(3) 0.0223(16) 0.025(2)
O1 0.0435(11) 0.0684(15) 0.0353(9) 0.0065(11) 0.0150(8) 0.0253(11)
O2 0.0282(9) 0.0462(11) 0.0331(9) -0.0047(9) 0.0092(7) -0.0064(8)
O3 0.0279(8) 0.0357(10) 0.0520(11) -0.0095(9) 0.0186(8) -0.0040(8)
O4 0.0325(8) 0.0329(9) 0.0253(7) 0.0004(7) 0.0113(6) -0.0044(8)
O5 0.0347(9) 0.0495(12) 0.0296(8) 0.0058(9) 0.0071(7) 0.0047(9)
O6 0.0384(10) 0.0471(12) 0.0679(13) -0.0063(11) 0.0241(10) 0.0081(10)

loop_
_atom_type_symbol
_atom_type_description
_atom_type_scat_dispersion_real
_atom_type_scat_dispersion_imag
_atom_type_scat_source
C C 0.0033 0.0016 'International Tables Vol C Tables 4.2.6.8 and 6.1.1.4'
H H 0 0 'International Tables Vol C Tables 4.2.6.8 and 6.1.1.4'
O O 0.0106 0.006 'International Tables Vol C Tables 4.2.6.8 and 6.1.1.4'

loop_
_geom_angle_atom_site_label_1
_geom_angle_atom_site_label_2
_geom_angle_atom_site_label_3
_geom_angle
O1 C1 C5 112.6(2)
O1 C1 C2 104.5(2)
C5 C1 C2 114.1(2)
O1 C1 H1 108.5
C5 C1 H1 108.5
C2 C1 H1 108.5
C3A C2 C1 103.5(4)
C1 C2 C3B 103.4(3)
C3A C2 H2A 111.1
C1 C2 H2A 111.1
C3A C2 H2B 111.1
C1 C2 H2B 111.1
H2A C2 H2B 109
C1 C2 H2C 111.1
C3B C2 H2C 111.1
C1 C2 H2D 111.1
C3B C2 H2D 111.1
H2C C2 H2D 109.1
C4 C3A C2 106.7(6)
C4 C3A H3A 110.4
C2 C3A H3A 110.4
C4 C3A H3B 110.4
C2 C3A H3B 110.4
H3A C3A H3B 108.6
C4 C3B C2 102.8(5)
C4 C3B H3C 111.2
C2 C3B H3C 111.2
C4 C3B H3D 111.2
C2 C3B H3D 111.2
H3C C3B H3D 109.1
O1 C4 C3A 104.3(4)
O1 C4 C3B 109.7(3)
O1 C4 H4A 110.9
C3A C4 H4A 110.9
O1 C4 H4B 110.9
C3A C4 H4B 110.9
H4A C4 H4B 108.9
O1 C4 H4C 109.7
C3B C4 H4C 109.7
O1 C4 H4D 109.7
C3B C4 H4D 109.7
H4C C4 H4D 108.2
O2 C5 C1 107.0(2)
O2 C5 C6 105.25(19)
C1 C5 C6 109.4(2)
O2 C5 C9 104.8(2)
C1 C5 C9 117.1(2)
C6 C5 C9 112.3(2)
C7 C6 C5 106.4(2)
C7 C6 H6A 110.5
C5 C6 H6A 110.5
C7 C6 H6B 110.5
C5 C6 H6B 110.5
H6A C6 H6B 108.6
C8 C7 C6 105.6(2)
C8 C7 H7A 110.6
C6 C7 H7A 110.6
C8 C7 H7B 110.6
C6 C7 H7B 110.6
H7A C7 H7B 108.7
O2 C8 C7 107.7(2)
O2 C8 H8A 110.2
C7 C8 H8A 110.2
O2 C8 H8B 110.2
C7 C8 H8B 110.2
H8A C8 H8B 108.5
O3 C9 C10 104.1(2)
O3 C9 C5 105.32(19)
C10 C9 C5 110.6(2)
O3 C9 C13 108.57(18)
C10 C9 C13 113.2(2)
C5 C9 C13 114.2(2)
C11 C10 C9 107.0(2)
C11 C10 H10A 110.3
C9 C10 H10A 110.3
C11 C10 H10B 110.3
C9 C10 H10B 110.3
H10A C10 H10B 108.6
C10 C11 C12 105.9(3)
C10 C11 H11A 110.6
C12 C11 H11A 110.6
C10 C11 H11B 110.6
C12 C11 H11B 110.6
H11A C11 H11B 108.7
O3 C12 C11 106.7(3)
O3 C12 H12A 110.4
C11 C12 H12A 110.4
O3 C12 H12B 110.4
C11 C12 H12B 110.4
H12A C12 H12B 108.6
O4 C13 C14 103.1(2)
O4 C13 C17 107.53(17)
C14 C13 C17 111.67(19)
O4 C13 C9 108.53(18)
C14 C13 C9 111.48(19)
C17 C13 C9 113.9(2)
C15 C14 C13 106.6(2)
C15 C14 H14A 110.4
C13 C14 H14A 110.4
C15 C14 H14B 110.4
C13 C14 H14B 110.4
H14A C14 H14B 108.6
C14 C15 C16 105.2(2)
C14 C15 H15A 110.7
C16 C15 H15A 110.7
C14 C15 H15B 110.7
C16 C15 H15B 110.7
H15A C15 H15B 108.8
O4 C16 C15 107.3(2)
O4 C16 H16A 110.2
C15 C16 H16A 110.2
O4 C16 H16B 110.2
C15 C16 H16B 110.2
H16A C16 H16B 108.5
O5 C17 C18 104.9(2)
O5 C17 C21 106.87(19)
C18 C17 C21 112.1(2)
O5 C17 C13 106.8(2)
C18 C17 C13 114.14(19)
C21 C17 C13 111.39(19)
C19 C18 C17 104.3(3)
C19 C18 H18A 110.9
C17 C18 H18A 110.9
C19 C18 H18B 110.9
C17 C18 H18B 110.9
H18A C18 H18B 108.9
C20 C19 C18 101.9(3)
C20 C19 H19A 111.4
C18 C19 H19A 111.4
C20 C19 H19B 111.4
C18 C19 H19B 111.4
H19A C19 H19B 109.2
O5 C20 C19 106.6(3)
O5 C20 H20A 110.4
C19 C20 H20A 110.4
O5 C20 H20B 110.4
C19 C20 H20B 110.4
H20A C20 H20B 108.6
O6 C21 C22 105.3(2)
O6 C21 C17 109.4(2)
C22 C21 C17 116.7(2)
O6 C21 H21 108.4
C22 C21 H21 108.4
C17 C21 H21 108.4
C23A C22 C21 105.6(3)
C21 C22 C23B 101.1(6)
C23A C22 H22A 110.6
C21 C22 H22A 110.6
C23A C22 H22B 110.6
C21 C22 H22B 110.6
H22A C22 H22B 108.8
C21 C22 H22C 111.6
C23B C22 H22C 111.6
C21 C22 H22D 111.6
C23B C22 H22D 111.6
H22C C22 H22D 109.4
C22 C23A C24 101.7(3)
C22 C23A H23A 111.4
C24 C23A H23A 111.4
C22 C23A H23B 111.4
C24 C23A H23B 111.4
H23A C23A H23B 109.3
C24 C23B C22 103.3(8)
C24 C23B H23C 111.1
C22 C23B H23C 111.1
C24 C23B H23D 111.1
C22 C23B H23D 111.1
H23C C23B H23D 109.1
C23B C24 O6 113.1(6)
O6 C24 C23A 105.7(3)
O6 C24 H24A 110.6
C23A C24 H24A 110.6
O6 C24 H24B 110.6
C23A C24 H24B 110.6
H24A C24 H24B 108.7
C23B C24 H24C 109
O6 C24 H24C 109
C23B C24 H24D 109
O6 C24 H24D 109
H24C C24 H24D 107.8
C4 O1 C1 110.7(2)
C8 O2 C5 112.0(2)
C12 O3 C9 112.26(19)
C16 O4 C13 110.87(18)
C20 O5 C17 110.8(2)
C24 O6 C21 109.0(3)

loop_
_geom_bond_atom_site_label_1
_geom_bond_atom_site_label_2
_geom_bond_distance
C1 O1 1.444(3)
C1 C5 1.533(4)
C1 C2 1.541(4)
C1 H1 1
C2 C3A 1.488(12)
C2 C3B 1.553(8)
C2 H2A 0.99
C2 H2B 0.99
C2 H2C 0.99
C2 H2D 0.99
C3A C4 1.444(11)
C3A H3A 0.99
C3A H3B 0.99
C3B C4 1.457(7)
C3B H3C 0.99
C3B H3D 0.99
C4 O1 1.418(3)
C4 H4A 0.99
C4 H4B 0.99
C4 H4C 0.99
C4 H4D 0.99
C5 O2 1.455(3)
C5 C6 1.550(3)
C5 C9 1.571(4)
C6 C7 1.520(4)
C6 H6A 0.99
C6 H6B 0.99
C7 C8 1.502(4)
C7 H7A 0.99
C7 H7B 0.99
C8 O2 1.429(3)
C8 H8A 0.99
C8 H8B 0.99
C9 O3 1.450(3)
C9 C10 1.558(3)
C9 C13 1.583(3)
C10 C11 1.512(5)
C10 H10A 0.99
C10 H10B 0.99
C11 C12 1.529(5)
C11 H11A 0.99
C11 H11B 0.99
C12 O3 1.425(4)
C12 H12A 0.99
C12 H12B 0.99
C13 O4 1.445(3)
C13 C14 1.550(3)
C13 C17 1.576(3)
C14 C15 1.513(5)
C14 H14A 0.99
C14 H14B 0.99
C15 C16 1.516(4)
C15 H15A 0.99
C15 H15B 0.99
C16 O4 1.440(3)
C16 H16A 0.99
C16 H16B 0.99
C17 O5 1.455(3)
C17 C18 1.538(4)
C17 C21 1.551(3)
C18 C19 1.533(4)
C18 H18A 0.99
C18 H18B 0.99
C19 C20 1.509(6)
C19 H19A 0.99
C19 H19B 0.99
C20 O5 1.431(4)
C20 H20A 0.99
C20 H20B 0.99
C21 O6 1.449(4)
C21 C22 1.536(4)
C21 H21 1
C22 C23A 1.488(5)
C22 C23B 1.621(12)
C22 H22A 0.99
C22 H22B 0.99
C22 H22C 0.99
C22 H22D 0.99
C23A C24 1.520(8)
C23A H23A 0.99
C23A H23B 0.99
C23B C24 1.345(15)
C23B H23C 0.99
C23B H23D 0.99
C24 O6 1.422(4)
C24 H24A 0.99
C24 H24B 0.99
C24 H24C 0.99
C24 H24D 0.99

loop_
_geom_torsion_atom_site_label_1
_geom_torsion_atom_site_label_2
_geom_torsion_atom_site_label_3
_geom_torsion_atom_site_label_4
_geom_torsion
O1 C1 C2 C3A -8.8(6)
C5 C1 C2 C3A -132.2(6)
O1 C1 C2 C3B 25.2(5)
C5 C1 C2 C3B -98.3(4)
C1 C2 C3A C4 25.6(9)
C3B C2 C3A C4 -68.2(9)
C3A C2 C3B C4 64.7(8)
C1 C2 C3B C4 -29.6(6)
C2 C3A C4 O1 -32.9(10)
C2 C3A C4 C3B 71.1(10)
C2 C3B C4 O1 23.9(7)
C2 C3B C4 C3A -62.9(8)
O1 C1 C5 O2 -66.5(2)
C2 C1 C5 O2 52.4(3)
O1 C1 C5 C6 -179.99(19)
C2 C1 C5 C6 -61.1(3)
O1 C1 C5 C9 50.7(3)
C2 C1 C5 C9 169.6(2)
O2 C5 C6 C7 6.1(3)
C1 C5 C6 C7 120.8(2)
C9 C5 C6 C7 -107.4(3)
C5 C6 C7 C8 -14.6(3)
C6 C7 C8 O2 18.0(4)
O2 C5 C9 O3 -67.5(2)
C1 C5 C9 O3 174.17(19)
C6 C5 C9 O3 46.3(3)
O2 C5 C9 C10 44.4(3)
C1 C5 C9 C10 -73.9(3)
C6 C5 C9 C10 158.2(2)
O2 C5 C9 C13 173.51(18)
C1 C5 C9 C13 55.1(3)
C6 C5 C9 C13 -72.7(3)
O3 C9 C10 C11 11.5(3)
C5 C9 C10 C11 -101.1(3)
C13 C9 C10 C11 129.3(2)
C9 C10 C11 C12 -0.1(3)
C10 C11 C12 O3 -11.6(4)
O3 C9 C13 O4 -95.9(2)
C10 C9 C13 O4 149.0(2)
C5 C9 C13 O4 21.3(3)
O3 C9 C13 C14 151.3(2)
C10 C9 C13 C14 36.2(3)
C5 C9 C13 C14 -91.6(2)
O3 C9 C13 C17 23.8(3)
C10 C9 C13 C17 -91.3(3)
C5 C9 C13 C17 140.98(19)
O4 C13 C14 C15 23.6(2)
C17 C13 C14 C15 -91.6(3)
C9 C13 C14 C15 139.8(2)
C13 C14 C15 C16 -12.4(3)
C14 C15 C16 O4 -3.5(3)
O4 C13 C17 O5 -73.5(2)
C14 C13 C17 O5 38.9(3)
C9 C13 C17 O5 166.21(18)
O4 C13 C17 C18 171.1(2)
C14 C13 C17 C18 -76.6(3)
C9 C13 C17 C18 50.8(3)
O4 C13 C17 C21 42.8(3)
C14 C13 C17 C21 155.2(2)
C9 C13 C17 C21 -77.4(3)
O5 C17 C18 C19 22.1(3)
C21 C17 C18 C19 -93.5(3)
C13 C17 C18 C19 138.6(2)
C17 C18 C19 C20 -32.6(3)
C18 C19 C20 O5 32.0(3)
O5 C17 C21 O6 -84.9(2)
C18 C17 C21 O6 29.5(3)
C13 C17 C21 O6 158.8(2)
O5 C17 C21 C22 34.5(3)
C18 C17 C21 C22 148.9(3)
C13 C17 C21 C22 -81.8(3)
O6 C21 C22 C23A -14.3(3)
C17 C21 C22 C23A -135.9(3)
O6 C21 C22 C23B 21.7(6)
C17 C21 C22 C23B -99.9(6)
C21 C22 C23A C24 30.0(4)
C23B C22 C23A C24 -57.3(9)
C23A C22 C23B C24 73.1(10)
C21 C22 C23B C24 -28.2(10)
C22 C23B C24 O6 25.0(12)
C22 C23B C24 C23A -61.1(7)
C22 C23A C24 C23B 71.5(8)
C22 C23A C24 O6 -36.1(4)
C3A C4 O1 C1 27.7(7)
C3B C4 O1 C1 -8.3(6)
C5 C1 O1 C4 113.0(3)
C2 C1 O1 C4 -11.4(4)
C7 C8 O2 C5 -14.9(4)
C1 C5 O2 C8 -111.0(3)
C6 C5 O2 C8 5.3(4)
C9 C5 O2 C8 124.0(3)
C11 C12 O3 C9 20.4(4)
C10 C9 O3 C12 -20.0(3)
C5 C9 O3 C12 96.4(3)
C13 C9 O3 C12 -140.9(3)
C15 C16 O4 C13 19.8(3)
C14 C13 O4 C16 -26.8(2)
C17 C13 O4 C16 91.2(2)
C9 C13 O4 C16 -145.1(2)
C19 C20 O5 C17 -19.2(3)
C18 C17 O5 C20 -2.1(3)
C21 C17 O5 C20 117.1(3)
C13 C17 O5 C20 -123.6(2)
C23B C24 O6 C21 -11.5(9)
C23A C24 O6 C21 28.3(4)
C22 C21 O6 C24 -8.9(3)
C17 C21 O6 C24 117.3(3)
